data_1546393
loop_
_publ_author_name
'Landmann, Johannes'
'Hennig, Philipp T.'
'Ignat'ev, Nikolai'
'Finze, Maik'

_publ_section_title
;
 Borylation of Fluorinated Arenes with the Boron-centred Nucleophile
 B(CN)32&#x2212; -- a Unique Entry to Aryltricyanoborates
;
_journal_name_full 'Chem. Sci.'
_journal_paper_doi 10.1039/C7SC02249B
_journal_year 2017
_chemical_formula_moiety 'C20 B2 F8 K2 N8'
_chemical_formula_sum 'C20 B2 F8 K2 N8'
_chemical_formula_weight 604.10
_space_group_crystal_system triclinic
_space_group_IT_number 2
_space_group_name_Hall '-P 1'
_space_group_name_H-M_alt 'P -1'
_symmetry_space_group_name_Hall '-P 1'
_symmetry_space_group_name_H-M 'P -1'
_atom_sites_solution_primary iterative
_atom_sites_solution_secondary difmap
_audit_creation_method SHELXL-2014/7
_audit_update_record
;
2017-05-09 deposited with the CCDC.
2017-06-26 downloaded from the CCDC.
;
_cell_angle_alpha 87.223(3)
_cell_angle_beta 87.467(3)
_cell_angle_gamma 66.895(2)
_cell_formula_units_Z 2
_cell_length_a 9.8453(7)
_cell_length_b 10.0627(7)
_cell_length_c 13.4136(10)
_cell_measurement_reflns_used 3382
_cell_measurement_temperature 100(2)
_cell_measurement_theta_max 26.41
_cell_measurement_theta_min 2.63
_cell_volume 1220.40(15)
_computing_cell_refinement 'Saint+ ver. V8.34A (Bruker AXS)'
_computing_data_collection 'APEX2 ver. 2014.9 (Bruker AXS)'
_computing_data_reduction 'Saint+ ver. V8.34A (Bruker AXS)'
_computing_molecular_graphics 'ShelXLe (Huebschle et all, 2011)'
_computing_publication_material 'SHELXL-2014/7 (Sheldrick, 2014)'
_computing_structure_refinement 'SHELXL-2014/7 (Sheldrick, 2014)'
_computing_structure_solution 'SHELXT (Sheldrick, 2014)'
_diffrn_ambient_temperature 100(2)
_diffrn_detector 'CCD area detector (Apex2)'
_diffrn_measured_fraction_theta_full 1.000
_diffrn_measured_fraction_theta_max 1.000
_diffrn_measurement_device_type 'Bruker X8-APEX II'
_diffrn_measurement_method '\f and \w scans'
_diffrn_radiation_monochromator 'multi-layer mirror'
_diffrn_radiation_type MoK\a
_diffrn_radiation_wavelength 0.71073
_diffrn_reflns_av_R_equivalents 0.0465
_diffrn_reflns_av_unetI/netI 0.0593
_diffrn_reflns_Laue_measured_fraction_full 1.000
_diffrn_reflns_Laue_measured_fraction_max 1.000
_diffrn_reflns_limit_h_max 11
_diffrn_reflns_limit_h_min -12
_diffrn_reflns_limit_k_max 12
_diffrn_reflns_limit_k_min -12
_diffrn_reflns_limit_l_max 16
_diffrn_reflns_limit_l_min -16
_diffrn_reflns_number 16011
_diffrn_reflns_point_group_measured_fraction_full 1.000
_diffrn_reflns_point_group_measured_fraction_max 1.000
_diffrn_reflns_theta_full 26.000
_diffrn_reflns_theta_max 26.372
_diffrn_reflns_theta_min 2.202
_diffrn_source 'rotating-anode (Nonius FR-591)'
_exptl_absorpt_coefficient_mu 0.477
_exptl_absorpt_correction_T_max 0.7454
_exptl_absorpt_correction_T_min 0.7004
_exptl_absorpt_correction_type multi-scan
_exptl_absorpt_process_details 'SadAbs 2014/5 (Bruker AXS)'
_exptl_crystal_colour colourless
_exptl_crystal_density_diffrn 1.644
_exptl_crystal_description plate
_exptl_crystal_F_000 592
_exptl_crystal_size_max 0.085
_exptl_crystal_size_mid 0.070
_exptl_crystal_size_min 0.020
_refine_diff_density_max 0.355
_refine_diff_density_min -0.278
_refine_diff_density_rms 0.065
_refine_ls_extinction_method none
_refine_ls_goodness_of_fit_ref 1.009
_refine_ls_hydrogen_treatment undef
_refine_ls_matrix_type full
_refine_ls_number_parameters 361
_refine_ls_number_reflns 5004
_refine_ls_number_restraints 0
_refine_ls_restrained_S_all 1.009
_refine_ls_R_factor_all 0.0676
_refine_ls_R_factor_gt 0.0400
_refine_ls_shift/su_max 0.000
_refine_ls_shift/su_mean 0.000
_refine_ls_structure_factor_coef Fsqd
_refine_ls_weighting_details 'w=1/[\s^2^(Fo^2^)+(0.0251P)^2^+0.6674P] where P=(Fo^2^+2Fc^2^)/3'
_refine_ls_weighting_scheme calc
_refine_ls_wR_factor_gt 0.0721
_refine_ls_wR_factor_ref 0.0802
_reflns_Friedel_coverage 0.000
_reflns_number_gt 3659
_reflns_number_total 5004
_reflns_threshold_expression 'I > 2\s(I)'
_cod_data_source_file c7sc02249b2.cif
_cod_data_source_block JL098_JL_KB11a
_cod_database_code 1546393
_shelx_shelxl_version_number 2014/7
_shelx_space_group_comment
;
The symmetry employed for this shelxl refinement is uniquely defined
by the following loop, which should always be used as a source of
symmetry information in preference to the above space-group names.
They are only intended as comments.
;
_shelx_estimated_absorpt_t_min 0.961
_shelx_estimated_absorpt_t_max 0.991

loop_
_space_group_symop_operation_xyz
'x, y, z'
'-x, -y, -z'

loop_
_atom_site_label
_atom_site_type_symbol
_atom_site_fract_x
_atom_site_fract_y
_atom_site_fract_z
_atom_site_U_iso_or_equiv
_atom_site_adp_type
_atom_site_occupancy
_atom_site_site_symmetry_order
_atom_site_calc_flag
K1 K 0.74746(6) 0.60553(5) 0.06739(4) 0.01441(13) Uani 1 1 d
N1 N 0.4711(2) 0.6022(2) 0.10686(16) 0.0255(5) Uani 1 1 d
C1 C 0.3646(3) 0.6125(3) 0.14943(18) 0.0164(5) Uani 1 1 d
B1 B 0.2127(3) 0.6427(3) 0.2093(2) 0.0156(6) Uani 1 1 d
K2 K 0.11214(6) 0.20098(6) 0.15683(4) 0.01573(13) Uani 1 1 d
N2 N 0.0722(2) 0.9386(2) 0.19712(16) 0.0231(5) Uani 1 1 d
C2 C 0.1261(3) 0.8150(3) 0.20334(17) 0.0173(5) Uani 1 1 d
B2 B 0.3141(3) -0.1231(3) 0.85154(19) 0.0114(5) Uani 1 1 d
N3 N 0.0532(2) 0.5099(2) 0.12256(15) 0.0181(5) Uani 1 1 d
C3 C 0.1186(3) 0.5683(2) 0.15625(17) 0.0139(5) Uani 1 1 d
C11 C 0.2328(3) 0.5822(2) 0.32540(17) 0.0139(5) Uani 1 1 d
C12 C 0.3633(3) 0.4832(3) 0.36588(17) 0.0154(5) Uani 1 1 d
F12 F 0.48771(15) 0.42846(15) 0.30959(10) 0.0223(3) Uani 1 1 d
C13 C 0.3726(3) 0.4382(2) 0.46489(18) 0.0170(5) Uani 1 1 d
F13 F 0.50421(15) 0.34618(15) 0.49939(10) 0.0234(3) Uani 1 1 d
C14 C 0.2514(3) 0.4885(3) 0.52981(17) 0.0184(5) Uani 1 1 d
C15 C 0.1198(3) 0.5849(3) 0.49040(18) 0.0196(6) Uani 1 1 d
F15 F -0.00167(16) 0.63654(15) 0.54989(11) 0.0275(4) Uani 1 1 d
C16 C 0.1124(3) 0.6280(2) 0.39170(18) 0.0181(5) Uani 1 1 d
F16 F -0.02089(15) 0.72085(15) 0.35823(10) 0.0239(3) Uani 1 1 d
C17 C 0.2586(3) 0.4457(3) 0.63404(19) 0.0225(6) Uani 1 1 d
N17 N 0.2604(3) 0.4143(3) 0.71712(16) 0.0303(6) Uani 1 1 d
C21 C 0.4875(3) -0.1974(2) 0.87119(16) 0.0136(5) Uani 1 1 d
N21 N 0.6124(2) -0.2456(2) 0.88295(15) 0.0197(5) Uani 1 1 d
C22 C 0.2480(3) 0.0221(3) 0.91424(17) 0.0146(5) Uani 1 1 d
N22 N 0.2043(2) 0.1259(2) 0.95796(15) 0.0194(5) Uani 1 1 d
C23 C 0.2366(3) -0.2283(2) 0.89300(17) 0.0146(5) Uani 1 1 d
N23 N 0.1808(2) -0.3028(2) 0.92286(15) 0.0192(5) Uani 1 1 d
C31 C 0.2905(2) -0.0795(2) 0.73338(16) 0.0123(5) Uani 1 1 d
C32 C 0.3529(3) 0.0129(2) 0.69069(17) 0.0144(5) Uani 1 1 d
F32 F 0.42907(15) 0.06363(15) 0.74872(10) 0.0219(3) Uani 1 1 d
C33 C 0.3408(3) 0.0554(2) 0.59167(18) 0.0164(5) Uani 1 1 d
F33 F 0.40542(16) 0.14317(15) 0.55494(10) 0.0231(3) Uani 1 1 d
C34 C 0.2620(3) 0.0094(3) 0.52838(17) 0.0163(5) Uani 1 1 d
C35 C 0.1987(3) -0.0828(2) 0.56890(17) 0.0165(5) Uani 1 1 d
C36 C 0.2142(3) -0.1259(2) 0.66801(17) 0.0144(5) Uani 1 1 d
F36 F 0.15056(15) -0.21836(14) 0.69925(10) 0.0203(3) Uani 1 1 d
C37 C 0.2484(3) 0.0557(3) 0.42588(18) 0.0187(5) Uani 1 1 d
N37 N 0.2361(3) 0.0978(3) 0.34435(17) 0.0342(6) Uani 1 1 d
F37 F 0.12342(16) -0.13162(15) 0.50935(10) 0.0250(3) Uani 1 1 d

loop_
_atom_site_aniso_label
_atom_site_aniso_U_11
_atom_site_aniso_U_22
_atom_site_aniso_U_33
_atom_site_aniso_U_23
_atom_site_aniso_U_13
_atom_site_aniso_U_12
K1 0.0135(3) 0.0147(3) 0.0153(3) 0.0028(2) -0.0014(2) -0.0060(2)
N1 0.0176(12) 0.0352(14) 0.0252(12) 0.0039(11) 0.0001(10) -0.0125(11)
C1 0.0162(14) 0.0180(13) 0.0164(12) 0.0027(11) -0.0059(11) -0.0080(11)
B1 0.0132(15) 0.0163(14) 0.0188(14) -0.0008(12) -0.0005(12) -0.0072(12)
K2 0.0177(3) 0.0164(3) 0.0151(3) 0.0032(2) -0.0025(2) -0.0090(2)
N2 0.0238(13) 0.0185(12) 0.0282(13) -0.0008(10) 0.0001(10) -0.0097(10)
C2 0.0175(14) 0.0227(14) 0.0155(13) -0.0028(11) 0.0015(11) -0.0117(12)
B2 0.0122(14) 0.0092(12) 0.0134(13) 0.0011(11) -0.0021(11) -0.0048(11)
N3 0.0164(11) 0.0153(11) 0.0218(11) -0.0009(9) -0.0014(9) -0.0051(10)
C3 0.0121(12) 0.0119(12) 0.0139(12) 0.0017(10) 0.0024(10) -0.0009(10)
C11 0.0152(13) 0.0117(12) 0.0179(12) -0.0033(10) 0.0004(10) -0.0083(10)
C12 0.0141(13) 0.0161(12) 0.0184(13) -0.0023(11) 0.0035(10) -0.0087(11)
F12 0.0157(8) 0.0241(8) 0.0231(8) 0.0021(7) 0.0021(6) -0.0039(7)
C13 0.0175(13) 0.0133(12) 0.0226(13) 0.0021(11) -0.0047(11) -0.0084(11)
F13 0.0207(8) 0.0242(8) 0.0264(8) 0.0071(7) -0.0068(7) -0.0102(7)
C14 0.0264(15) 0.0158(12) 0.0166(12) -0.0010(11) 0.0009(11) -0.0122(12)
C15 0.0190(14) 0.0208(13) 0.0227(13) -0.0049(11) 0.0067(11) -0.0122(12)
F15 0.0269(9) 0.0285(8) 0.0269(8) -0.0055(7) 0.0125(7) -0.0117(7)
C16 0.0163(14) 0.0126(12) 0.0256(14) -0.0009(11) -0.0022(11) -0.0058(11)
F16 0.0151(8) 0.0233(8) 0.0284(8) 0.0008(7) 0.0030(6) -0.0030(7)
C17 0.0269(16) 0.0218(14) 0.0232(15) -0.0021(12) 0.0014(12) -0.0143(13)
N17 0.0403(15) 0.0344(14) 0.0206(13) -0.0011(11) 0.0017(11) -0.0197(12)
C21 0.0195(14) 0.0134(12) 0.0109(11) 0.0008(10) -0.0016(10) -0.0098(11)
N21 0.0178(12) 0.0192(11) 0.0218(11) 0.0028(9) -0.0040(9) -0.0069(10)
C22 0.0155(13) 0.0191(13) 0.0128(12) 0.0038(11) -0.0033(10) -0.0109(11)
N22 0.0243(12) 0.0196(11) 0.0165(11) -0.0004(9) -0.0016(9) -0.0108(10)
C23 0.0120(12) 0.0134(12) 0.0152(12) 0.0017(10) -0.0045(10) -0.0015(11)
N23 0.0174(12) 0.0179(11) 0.0227(11) 0.0053(9) -0.0049(9) -0.0076(10)
C31 0.0099(12) 0.0104(11) 0.0137(12) -0.0016(10) -0.0001(10) -0.0010(10)
C32 0.0114(12) 0.0156(12) 0.0163(12) -0.0028(10) -0.0030(10) -0.0050(10)
F32 0.0268(8) 0.0258(8) 0.0201(7) 0.0020(6) -0.0047(6) -0.0179(7)
C33 0.0148(13) 0.0142(12) 0.0199(13) 0.0013(11) 0.0031(10) -0.0058(11)
F33 0.0291(9) 0.0243(8) 0.0203(8) 0.0042(6) 0.0023(6) -0.0161(7)
C34 0.0174(13) 0.0154(12) 0.0117(12) -0.0004(10) -0.0002(10) -0.0017(11)
C35 0.0166(13) 0.0141(12) 0.0182(13) -0.0056(10) -0.0062(10) -0.0042(11)
C36 0.0138(13) 0.0107(12) 0.0180(12) 0.0012(10) -0.0016(10) -0.0040(10)
F36 0.0269(8) 0.0193(7) 0.0211(7) 0.0014(6) -0.0052(6) -0.0157(7)
C37 0.0203(14) 0.0189(13) 0.0141(13) 0.0003(11) -0.0009(11) -0.0047(11)
N37 0.0366(15) 0.0381(15) 0.0256(13) 0.0021(12) -0.0033(11) -0.0120(13)
F37 0.0328(9) 0.0264(8) 0.0195(8) -0.0021(7) -0.0102(7) -0.0147(7)

loop_
_atom_type_symbol
_atom_type_description
_atom_type_scat_dispersion_real
_atom_type_scat_dispersion_imag
_atom_type_scat_source
C C 0.0033 0.0016 'International Tables Vol C Tables 4.2.6.8 and 6.1.1.4'
B B 0.0013 0.0007 'International Tables Vol C Tables 4.2.6.8 and 6.1.1.4'
N N 0.0061 0.0033 'International Tables Vol C Tables 4.2.6.8 and 6.1.1.4'
F F 0.0171 0.0103 'International Tables Vol C Tables 4.2.6.8 and 6.1.1.4'
K K 0.2009 0.2494 'International Tables Vol C Tables 4.2.6.8 and 6.1.1.4'

loop_
_geom_angle_atom_site_label_1
_geom_angle_atom_site_label_2
_geom_angle_atom_site_label_3
_geom_angle
_geom_angle_site_symmetry_1
_geom_angle_site_symmetry_3
N1 K1 N23 79.61(6) . 2_656
N1 K1 N17 78.41(7) . 2_666
N23 K1 N17 85.59(6) 2_656 2_666
N1 K1 N3 148.54(6) . 1_655
N23 K1 N3 81.53(6) 2_656 1_655
N17 K1 N3 75.23(6) 2_666 1_655
N1 K1 N21 82.98(6) . 1_564
N23 K1 N21 115.22(6) 2_656 1_564
N17 K1 N21 149.01(7) 2_666 1_564
N3 K1 N21 128.05(6) 1_655 1_564
N1 K1 N22 122.44(7) . 2_666
N23 K1 N22 157.95(6) 2_656 2_666
N17 K1 N22 98.41(6) 2_666 2_666
N3 K1 N22 78.60(6) 1_655 2_666
N21 K1 N22 71.20(6) 1_564 2_666
N1 K1 N3 126.33(6) . 2_665
N23 K1 N3 75.48(6) 2_656 2_665
N17 K1 N3 143.87(6) 2_666 2_665
N3 K1 N3 71.77(6) 1_655 2_665
N21 K1 N3 66.68(6) 1_564 2_665
N22 K1 N3 89.22(6) 2_666 2_665
N1 K1 C3 107.64(6) . 2_665
N23 K1 C3 65.22(6) 2_656 2_665
N17 K1 C3 147.75(6) 2_666 2_665
N3 K1 C3 86.65(6) 1_655 2_665
N21 K1 C3 62.06(6) 1_564 2_665
N22 K1 C3 103.94(6) 2_666 2_665
N3 K1 C3 18.94(5) 2_665 2_665
N1 K1 K2 129.88(5) . 2_665
N23 K1 K2 122.49(4) 2_656 2_665
N17 K1 K2 140.32(5) 2_666 2_665
N3 K1 K2 81.56(4) 1_655 2_665
N21 K1 K2 47.30(4) 1_564 2_665
N22 K1 K2 44.94(4) 2_666 2_665
N3 K1 K2 47.02(4) 2_665 2_665
C3 K1 K2 59.24(4) 2_665 2_665
N1 K1 K2 113.62(5) . 1_655
N23 K1 K2 40.33(4) 2_656 1_655
N17 K1 K2 72.97(5) 2_666 1_655
N3 K1 K2 41.62(4) 1_655 1_655
N21 K1 K2 137.76(4) 1_564 1_655
N22 K1 K2 120.17(4) 2_666 1_655
N3 K1 K2 72.70(4) 2_665 1_655
C3 K1 K2 75.76(4) 2_665 1_655
K2 K1 K2 109.070(15) 2_665 1_655
N1 K1 K1 152.33(5) . 2_765
N23 K1 K1 75.65(4) 2_656 2_765
N17 K1 K1 111.44(5) 2_666 2_765
N3 K1 K1 37.44(4) 1_655 2_765
N21 K1 K1 96.47(4) 1_564 2_765
N22 K1 K1 82.75(4) 2_666 2_765
N3 K1 K1 34.33(4) 2_665 2_765
C3 K1 K1 50.20(4) 2_665 2_765
K2 K1 K1 58.431(13) 2_665 2_765
K2 K1 K1 50.639(12) 1_655 2_765
C1 N1 K1 160.00(19) . .
N1 C1 B1 174.6(3) . .
C1 B1 C2 104.96(19) . .
C1 B1 C3 110.38(19) . .
C2 B1 C3 109.5(2) . .
C1 B1 C11 113.8(2) . .
C2 B1 C11 110.9(2) . .
C3 B1 C11 107.21(19) . .
N37 K2 N22 134.37(7) . 1_554
N37 K2 N2 74.38(7) . 1_545
N22 K2 N2 91.70(6) 1_554 1_545
N37 K2 N23 135.53(7) . 2_556
N22 K2 N23 83.78(6) 1_554 2_556
N2 K2 N23 84.44(6) 1_545 2_556
N37 K2 N21 83.30(6) . 2_656
N22 K2 N21 72.30(6) 1_554 2_656
N2 K2 N21 129.07(6) 1_545 2_656
N23 K2 N21 138.02(6) 2_556 2_656
N37 K2 N3 111.62(6) . .
N22 K2 N3 94.87(6) 1_554 .
N2 K2 N3 162.20(6) 1_545 .
N23 K2 N3 79.87(6) 2_556 .
N21 K2 N3 68.73(6) 2_656 .
N37 K2 F36 74.12(6) . 2_556
N22 K2 F36 137.89(5) 1_554 2_556
N2 K2 F36 63.73(5) 1_545 2_556
N23 K2 F36 61.44(5) 2_556 2_556
N21 K2 F36 149.77(5) 2_656 2_556
N3 K2 F36 100.99(5) . 2_556
N37 K2 C23 121.05(6) . 2_556
N22 K2 C23 90.34(6) 1_554 2_556
N2 K2 C23 67.04(6) 1_545 2_556
N23 K2 C23 18.36(5) 2_556 2_556
N21 K2 C23 155.37(6) 2_656 2_556
N3 K2 C23 96.35(6) . 2_556
F36 K2 C23 49.51(5) 2_556 2_556
N37 K2 K1 129.55(5) . 2_665
N22 K2 K1 47.08(4) 1_554 2_665
N2 K2 K1 138.72(5) 1_545 2_665
N23 K2 K1 91.78(4) 2_556 2_665
N21 K2 K1 46.78(4) 2_656 2_665
N3 K2 K1 50.81(4) . 2_665
F36 K2 K1 146.07(3) 2_556 2_665
C23 K2 K1 108.59(4) 2_556 2_665
N37 K2 K1 131.02(5) . 1_455
N22 K2 K1 93.36(4) 1_554 1_455
N2 K2 K1 122.41(5) 1_545 1_455
N23 K2 K1 39.51(4) 2_556 1_455
N21 K2 K1 106.90(4) 2_656 1_455
N3 K2 K1 40.76(4) . 1_455
F36 K2 K1 75.16(3) 2_556 1_455
C23 K2 K1 55.61(4) 2_556 1_455
K1 K2 K1 70.929(15) 2_665 1_455
C2 N2 K2 147.01(19) . 1_565
N2 C2 B1 175.9(3) . .
C23 B2 C21 109.43(19) . .
C23 B2 C22 108.07(19) . .
C21 B2 C22 107.34(18) . .
C23 B2 C31 114.13(19) . .
C21 B2 C31 108.83(19) . .
C22 B2 C31 108.83(18) . .
C3 N3 K1 132.46(17) . 1_455
C3 N3 K2 124.81(17) . .
K1 N3 K2 97.62(6) 1_455 .
C3 N3 K1 98.74(16) . 2_665
K1 N3 K1 108.22(6) 1_455 2_665
K2 N3 K1 82.17(5) . 2_665
N3 C3 B1 176.4(2) . .
N3 C3 K1 62.31(14) . 2_665
B1 C3 K1 119.08(14) . 2_665
C16 C11 C12 114.8(2) . .
C16 C11 B1 119.6(2) . .
C12 C11 B1 125.5(2) . .
F12 C12 C13 116.6(2) . .
F12 C12 C11 121.0(2) . .
C13 C12 C11 122.4(2) . .
F13 C13 C12 118.9(2) . .
F13 C13 C14 119.6(2) . .
C12 C13 C14 121.5(2) . .
C13 C14 C15 117.0(2) . .
C13 C14 C17 122.7(2) . .
C15 C14 C17 120.3(2) . .
F15 C15 C16 119.7(2) . .
F15 C15 C14 119.5(2) . .
C16 C15 C14 120.8(2) . .
F16 C16 C15 117.3(2) . .
F16 C16 C11 119.1(2) . .
C15 C16 C11 123.5(2) . .
N17 C17 C14 178.1(3) . .
C17 N17 K1 168.7(2) . 2_666
N21 C21 B2 177.0(2) . .
C21 N21 K1 123.62(17) . 1_546
C21 N21 K2 144.33(18) . 2_656
K1 N21 K2 85.92(6) 1_546 2_656
N22 C22 B2 178.2(2) . .
C22 N22 K2 136.26(17) . 1_556
C22 N22 K1 132.03(18) . 2_666
K2 N22 K1 87.99(6) 1_556 2_666
N23 C23 B2 179.6(3) . .
N23 C23 K2 53.06(14) . 2_556
B2 C23 K2 126.80(14) . 2_556
C23 N23 K1 136.33(18) . 2_656
C23 N23 K2 108.58(17) . 2_556
K1 N23 K2 100.17(6) 2_656 2_556
C36 C31 C32 114.9(2) . .
C36 C31 B2 126.8(2) . .
C32 C31 B2 118.28(19) . .
F32 C32 C33 118.0(2) . .
F32 C32 C31 119.0(2) . .
C33 C32 C31 123.0(2) . .
F33 C33 C32 120.0(2) . .
F33 C33 C34 119.0(2) . .
C32 C33 C34 121.0(2) . .
C33 C34 C35 117.2(2) . .
C33 C34 C37 120.5(2) . .
C35 C34 C37 122.3(2) . .
F37 C35 C36 120.2(2) . .
F37 C35 C34 118.9(2) . .
C36 C35 C34 120.9(2) . .
F36 C36 C35 115.99(19) . .
F36 C36 C31 121.0(2) . .
C35 C36 C31 123.0(2) . .
C36 F36 K2 135.13(12) . 2_556
N37 C37 C34 177.6(3) . .
C37 N37 K2 161.0(2) . .

loop_
_geom_bond_atom_site_label_1
_geom_bond_atom_site_label_2
_geom_bond_distance
_geom_bond_site_symmetry_2
K1 N1 2.762(2) .
K1 N23 2.842(2) 2_656
K1 N17 2.887(2) 2_666
K1 N3 2.897(2) 1_655
K1 N21 2.915(2) 1_564
K1 N22 2.924(2) 2_666
K1 N3 3.122(2) 2_665
K1 C3 3.485(2) 2_665
K1 K2 3.9906(7) 2_665
K1 K2 4.3975(8) 1_655
K1 K1 4.8781(11) 2_765
N1 C1 1.142(3) .
C1 B1 1.592(4) .
B1 C2 1.604(4) .
B1 C3 1.607(4) .
B1 C11 1.636(4) .
K2 N37 2.814(2) .
K2 N22 2.820(2) 1_554
K2 N2 2.842(2) 1_545
K2 N23 2.891(2) 2_556
K2 N21 2.940(2) 2_656
K2 N3 2.947(2) .
K2 F36 3.1118(15) 2_556
K2 C23 3.429(2) 2_556
K2 K1 3.9906(7) 2_665
K2 K1 4.3975(8) 1_455
N2 C2 1.145(3) .
N2 K2 2.841(2) 1_565
B2 C23 1.598(3) .
B2 C21 1.601(4) .
B2 C22 1.609(3) .
B2 C31 1.626(3) .
N3 C3 1.145(3) .
N3 K1 2.897(2) 1_455
N3 K1 3.122(2) 2_665
C3 K1 3.485(2) 2_665
C11 C16 1.388(3) .
C11 C12 1.393(3) .
C12 F12 1.343(3) .
C12 C13 1.377(3) .
C13 F13 1.349(3) .
C13 C14 1.384(3) .
C14 C15 1.387(4) .
C14 C17 1.439(3) .
C15 F15 1.343(3) .
C15 C16 1.369(3) .
C16 F16 1.358(3) .
C17 N17 1.142(3) .
N17 K1 2.887(2) 2_666
C21 N21 1.146(3) .
N21 K1 2.915(2) 1_546
N21 K2 2.940(2) 2_656
C22 N22 1.142(3) .
N22 K2 2.820(2) 1_556
N22 K1 2.924(2) 2_666
C23 N23 1.139(3) .
C23 K2 3.429(2) 2_556
N23 K1 2.842(2) 2_656
N23 K2 2.891(2) 2_556
C31 C36 1.388(3) .
C31 C32 1.392(3) .
C32 F32 1.348(2) .
C32 C33 1.371(3) .
C33 F33 1.342(3) .
C33 C34 1.384(3) .
C34 C35 1.385(3) .
C34 C37 1.425(3) .
C35 F37 1.344(2) .
C35 C36 1.374(3) .
C36 F36 1.352(2) .
F36 K2 3.1117(15) 2_556
C37 N37 1.148(3) .
